data_1534096
loop_
_publ_author_name
'Pathipati, Stalin R.'
'Singh, Vipender'
'Eriksson, Lars'
'Selander, Nicklas'

_publ_section_title
;
 Lewis Acid Catalyzed Annulation of Nitrones with Oxiranes, Aziridines,
 and Thiiranes.
;
_journal_issue 18
_journal_name_full 'Organic letters'
_journal_page_first 4506
_journal_page_last 4509
_journal_paper_doi 10.1021/acs.orglett.5b02195
_journal_volume 17
_journal_year 2015
_chemical_absolute_configuration ad
_chemical_formula_moiety 'C16 H16 Br N O2'
_chemical_formula_sum 'C16 H16 Br N O2'
_chemical_formula_weight 334.21
_chemical_name_systematic
; 
 ? 
;
_space_group_IT_number 19
_symmetry_cell_setting orthorhombic
_symmetry_space_group_name_Hall 'P 2ac 2ab'
_symmetry_space_group_name_H-M 'P 21 21 21'
_atom_sites_solution_hydrogens geom
_atom_sites_solution_primary direct
_atom_sites_solution_secondary difmap
_audit_creation_method SHELXL-97
_cell_angle_alpha 90.00
_cell_angle_beta 90.00
_cell_angle_gamma 90.00
_cell_formula_units_Z 4
_cell_length_a 5.1904(7)
_cell_length_b 9.7263(12)
_cell_length_c 29.581(3)
_cell_measurement_reflns_used 4387
_cell_measurement_temperature 293(2)
_cell_measurement_theta_max 23.8190
_cell_measurement_theta_min 3.9530
_cell_volume 1493.3(3)
_computing_cell_refinement
;
CrysAlisPro, Agilent Technologies,
Version 1.171.36.32 (release 02-08-2013 CrysAlis171 .NET)
(compiled Aug  2 2013,16:46:58)
;
_computing_data_collection
;
CrysAlisPro, Agilent Technologies,
Version 1.171.36.32 (release 02-08-2013 CrysAlis171 .NET)
(compiled Aug  2 2013,16:46:58)
;
_computing_data_reduction
;
CrysAlisPro, Agilent Technologies,
Version 1.171.36.32 (release 02-08-2013 CrysAlis171 .NET)
(compiled Aug  2 2013,16:46:58)
;
_computing_structure_refinement 'SHELXL-97 (Sheldrick, 2008)'
_computing_structure_solution 'SHELXS-97 (Sheldrick, 2008)'
_diffrn_ambient_temperature 293(2)
_diffrn_detector_area_resol_mean 16.5467
_diffrn_measured_fraction_theta_full 0.997
_diffrn_measured_fraction_theta_max 0.997
_diffrn_measurement_device_type 'Xcalibur, Sapphire3'
_diffrn_measurement_method '\w scans to fill Ewald sphere'
_diffrn_radiation_monochromator graphite
_diffrn_radiation_source 'Enhance (Mo) X-ray Source'
_diffrn_radiation_type MoK\a
_diffrn_radiation_wavelength 0.71073
_diffrn_reflns_av_R_equivalents 0.0456
_diffrn_reflns_av_sigmaI/netI 0.0363
_diffrn_reflns_limit_h_max 6
_diffrn_reflns_limit_h_min -6
_diffrn_reflns_limit_k_max 12
_diffrn_reflns_limit_k_min -12
_diffrn_reflns_limit_l_max 36
_diffrn_reflns_limit_l_min -36
_diffrn_reflns_number 15726
_diffrn_reflns_theta_full 26.37
_diffrn_reflns_theta_max 26.37
_diffrn_reflns_theta_min 3.46
_exptl_absorpt_coefficient_mu 2.753
_exptl_absorpt_correction_T_max 1.00000
_exptl_absorpt_correction_T_min 0.50713
_exptl_absorpt_correction_type multi-scan
_exptl_absorpt_process_details
;
CrysAlisPro, Agilent Technologies,
Version 1.171.36.32 (release 02-08-2013 CrysAlis171 .NET)
(compiled Aug  2 2013,16:46:58)
Empirical absorption correction using spherical harmonics,
 implemented in SCALE3 ABSPACK scaling algorithm.
;
_exptl_crystal_colour colourless
_exptl_crystal_density_diffrn 1.487
_exptl_crystal_density_method 'not measured'
_exptl_crystal_description prism
_exptl_crystal_F_000 680
_exptl_crystal_size_max 0.153
_exptl_crystal_size_mid 0.050
_exptl_crystal_size_min 0.033
_refine_diff_density_max 0.288
_refine_diff_density_min -0.383
_refine_diff_density_rms 0.055
_refine_ls_abs_structure_details 'Flack H D (1983), Acta Cryst. A39, 876-881'
_refine_ls_abs_structure_Flack 0.013(13)
_refine_ls_extinction_method none
_refine_ls_goodness_of_fit_ref 1.099
_refine_ls_hydrogen_treatment constr
_refine_ls_matrix_type full
_refine_ls_number_parameters 182
_refine_ls_number_reflns 3054
_refine_ls_number_restraints 0
_refine_ls_restrained_S_all 1.099
_refine_ls_R_factor_all 0.0579
_refine_ls_R_factor_gt 0.0421
_refine_ls_shift/su_max 0.001
_refine_ls_shift/su_mean 0.000
_refine_ls_structure_factor_coef Fsqd
_refine_ls_weighting_details 'calc w=1/[\s^2^(Fo^2^)+(0.0293P)^2^+0.2728P] where P=(Fo^2^+2Fc^2^)/3'
_refine_ls_weighting_scheme calc
_refine_ls_wR_factor_gt 0.0765
_refine_ls_wR_factor_ref 0.0822
_reflns_number_gt 2448
_reflns_number_total 3054
_reflns_threshold_expression I>2\s(I)
_cod_data_source_file ol5b02195_si_002.cif
_cod_data_source_block r
_cod_database_code 1534096

loop_
_symmetry_equiv_pos_as_xyz
'x, y, z'
'-x+1/2, -y, z+1/2'
'-x, y+1/2, -z+1/2'
'x+1/2, -y+1/2, -z'

loop_
_atom_site_label
_atom_site_type_symbol
_atom_site_fract_x
_atom_site_fract_y
_atom_site_fract_z
_atom_site_U_iso_or_equiv
_atom_site_adp_type
_atom_site_occupancy
_atom_site_symmetry_multiplicity
_atom_site_calc_flag
_atom_site_refinement_flags
Br1 Br 1.02689(9) 0.45355(5) 0.835605(12) 0.07106(16) Uani 1 1 d .
C1 C 0.8450(6) 0.4604(4) 0.78002(11) 0.0477(8) Uani 1 1 d .
C2 C 0.9171(6) 0.5529(4) 0.74738(11) 0.0526(9) Uani 1 1 d .
H2 H 1.0540 0.6126 0.7524 0.063 Uiso 1 1 calc R
C3 C 0.7847(6) 0.5563(4) 0.70701(11) 0.0492(8) Uani 1 1 d .
H3 H 0.8338 0.6185 0.6848 0.059 Uiso 1 1 calc R
C4 C 0.5803(6) 0.4687(4) 0.69910(11) 0.0461(8) Uani 1 1 d .
C5 C 0.5127(8) 0.3760(4) 0.73304(11) 0.0585(9) Uani 1 1 d .
H5 H 0.3757 0.3161 0.7283 0.070 Uiso 1 1 calc R
C6 C 0.6447(7) 0.3710(4) 0.77367(12) 0.0563(10) Uani 1 1 d .
H6 H 0.5985 0.3085 0.7960 0.068 Uiso 1 1 calc R
C7 C 0.4403(7) 0.4681(4) 0.65483(10) 0.0478(8) Uani 1 1 d .
H7 H 0.2832 0.4127 0.6572 0.057 Uiso 1 1 calc R
N8 N 0.6098(5) 0.4120(3) 0.61956(10) 0.0496(8) Uani 1 1 d .
C9 C 0.6812(9) 0.2691(4) 0.62808(14) 0.0712(12) Uani 1 1 d .
H9A H 0.7683 0.2326 0.6021 0.107 Uiso 1 1 calc R
H9B H 0.5287 0.2161 0.6339 0.107 Uiso 1 1 calc R
H9C H 0.7933 0.2647 0.6538 0.107 Uiso 1 1 calc R
O10 O 0.4458(5) 0.4024(2) 0.57919(8) 0.0550(6) Uani 1 1 d .
C11 C 0.3926(6) 0.5399(4) 0.56421(11) 0.0504(8) Uani 1 1 d .
H11 H 0.5553 0.5886 0.5592 0.060 Uiso 1 1 calc R
C12 C 0.2439(7) 0.6106(4) 0.60140(11) 0.0527(9) Uani 1 1 d .
H12A H 0.2158 0.7060 0.5932 0.063 Uiso 1 1 calc R
H12B H 0.0768 0.5670 0.6047 0.063 Uiso 1 1 calc R
O13 O 0.3779(5) 0.6043(3) 0.64328(8) 0.0533(7) Uani 1 1 d .
C14 C 0.2477(6) 0.5312(4) 0.52084(12) 0.0511(9) Uani 1 1 d .
C15 C 0.3133(8) 0.6132(4) 0.48459(13) 0.0632(11) Uani 1 1 d .
H15 H 0.4521 0.6731 0.4872 0.076 Uiso 1 1 calc R
C16 C 0.1787(10) 0.6084(5) 0.44472(14) 0.0788(14) Uani 1 1 d .
H16 H 0.2256 0.6648 0.4207 0.095 Uiso 1 1 calc R
C17 C -0.0264(11) 0.5194(5) 0.44050(16) 0.0862(15) Uani 1 1 d .
H17 H -0.1186 0.5161 0.4136 0.103 Uiso 1 1 calc R
C18 C -0.0959(8) 0.4354(6) 0.47575(19) 0.0867(15) Uani 1 1 d .
H18 H -0.2334 0.3749 0.4726 0.104 Uiso 1 1 calc R
C19 C 0.0417(8) 0.4413(5) 0.51660(14) 0.0706(11) Uani 1 1 d .
H19 H -0.0052 0.3852 0.5407 0.085 Uiso 1 1 calc R

loop_
_atom_site_aniso_label
_atom_site_aniso_U_11
_atom_site_aniso_U_22
_atom_site_aniso_U_33
_atom_site_aniso_U_23
_atom_site_aniso_U_13
_atom_site_aniso_U_12
Br1 0.0892(3) 0.0748(3) 0.0491(2) -0.0004(2) -0.0065(2) -0.0063(3)
C1 0.0565(19) 0.041(2) 0.0454(19) -0.0065(19) 0.0049(15) 0.002(2)
C2 0.056(2) 0.043(2) 0.059(2) 0.0025(19) 0.0011(16) -0.0080(19)
C3 0.057(2) 0.039(2) 0.051(2) 0.0017(19) 0.0083(16) -0.004(2)
C4 0.0493(19) 0.041(2) 0.0481(19) 0.0007(17) 0.0055(15) 0.0006(19)
C5 0.057(2) 0.057(2) 0.061(2) 0.0087(18) 0.005(2) -0.013(2)
C6 0.070(3) 0.049(2) 0.050(2) 0.0099(19) 0.0102(19) -0.004(2)
C7 0.0479(18) 0.043(2) 0.052(2) 0.0038(17) 0.0040(15) -0.0054(18)
N8 0.0589(17) 0.0425(18) 0.0475(17) -0.0041(14) -0.0039(13) 0.0092(13)
C9 0.100(3) 0.044(2) 0.070(3) -0.003(2) -0.011(2) 0.018(2)
O10 0.0671(16) 0.0437(14) 0.0543(14) -0.0051(11) -0.0083(12) 0.0086(13)
C11 0.0526(19) 0.047(2) 0.052(2) -0.0001(19) 0.0014(15) 0.0044(19)
C12 0.056(2) 0.050(2) 0.052(2) -0.0026(18) -0.0025(17) 0.0101(19)
O13 0.0691(17) 0.0420(15) 0.0489(14) -0.0040(12) -0.0034(12) 0.0124(12)
C14 0.048(2) 0.053(2) 0.052(2) -0.006(2) 0.0023(16) 0.010(2)
C15 0.070(3) 0.067(3) 0.053(2) -0.005(2) 0.003(2) 0.011(2)
C16 0.102(4) 0.086(4) 0.048(3) -0.006(2) 0.004(2) 0.033(3)
C17 0.105(4) 0.087(4) 0.067(3) -0.027(3) -0.030(3) 0.043(3)
C18 0.072(3) 0.084(4) 0.104(4) -0.032(3) -0.026(3) 0.002(3)
C19 0.069(3) 0.072(3) 0.072(3) -0.006(2) -0.007(2) 0.002(3)

loop_
_atom_type_symbol
_atom_type_description
_atom_type_scat_dispersion_real
_atom_type_scat_dispersion_imag
_atom_type_scat_source
C C 0.0033 0.0016 'International Tables Vol C Tables 4.2.6.8 and 6.1.1.4'
H H 0.0000 0.0000 'International Tables Vol C Tables 4.2.6.8 and 6.1.1.4'
Br Br -0.2901 2.4595 'International Tables Vol C Tables 4.2.6.8 and 6.1.1.4'
N N 0.0061 0.0033 'International Tables Vol C Tables 4.2.6.8 and 6.1.1.4'
O O 0.0106 0.0060 'International Tables Vol C Tables 4.2.6.8 and 6.1.1.4'

loop_
_geom_angle_atom_site_label_1
_geom_angle_atom_site_label_2
_geom_angle_atom_site_label_3
_geom_angle
C6 C1 C2 121.8(3)
C6 C1 Br1 118.3(3)
C2 C1 Br1 119.8(3)
C1 C2 C3 119.3(3)
C1 C2 H2 120.3
C3 C2 H2 120.3
C2 C3 C4 121.0(3)
C2 C3 H3 119.5
C4 C3 H3 119.5
C3 C4 C5 118.1(3)
C3 C4 C7 121.6(3)
C5 C4 C7 120.3(3)
C6 C5 C4 121.6(4)
C6 C5 H5 119.2
C4 C5 H5 119.2
C1 C6 C5 118.2(3)
C1 C6 H6 120.9
C5 C6 H6 120.9
O13 C7 N8 108.4(3)
O13 C7 C4 108.7(3)
N8 C7 C4 109.4(3)
O13 C7 H7 110.1
N8 C7 H7 110.1
C4 C7 H7 110.1
C9 N8 O10 103.1(3)
C9 N8 C7 112.5(3)
O10 N8 C7 104.7(2)
N8 C9 H9A 109.5
N8 C9 H9B 109.5
H9A C9 H9B 109.5
N8 C9 H9C 109.5
H9A C9 H9C 109.5
H9B C9 H9C 109.5
C11 O10 N8 107.7(2)
O10 C11 C14 108.1(3)
O10 C11 C12 107.3(3)
C14 C11 C12 113.3(3)
O10 C11 H11 109.4
C14 C11 H11 109.4
C12 C11 H11 109.4
O13 C12 C11 111.4(3)
O13 C12 H12A 109.3
C11 C12 H12A 109.3
O13 C12 H12B 109.3
C11 C12 H12B 109.3
H12A C12 H12B 108.0
C7 O13 C12 111.4(3)
C15 C14 C19 119.0(4)
C15 C14 C11 120.8(4)
C19 C14 C11 120.2(3)
C16 C15 C14 121.6(4)
C16 C15 H15 119.2
C14 C15 H15 119.2
C15 C16 C17 119.5(4)
C15 C16 H16 120.3
C17 C16 H16 120.3
C18 C17 C16 120.5(4)
C18 C17 H17 119.7
C16 C17 H17 119.7
C17 C18 C19 119.7(4)
C17 C18 H18 120.1
C19 C18 H18 120.1
C14 C19 C18 119.7(4)
C14 C19 H19 120.1
C18 C19 H19 120.1

loop_
_geom_bond_atom_site_label_1
_geom_bond_atom_site_label_2
_geom_bond_distance
Br1 C1 1.897(3)
C1 C6 1.368(5)
C1 C2 1.372(5)
C2 C3 1.378(5)
C2 H2 0.9300
C3 C4 1.380(5)
C3 H3 0.9300
C4 C5 1.395(5)
C4 C7 1.498(4)
C5 C6 1.385(5)
C5 H5 0.9300
C6 H6 0.9300
C7 O13 1.406(4)
C7 N8 1.470(4)
C7 H7 0.9800
N8 C9 1.461(4)
N8 O10 1.469(3)
C9 H9A 0.9600
C9 H9B 0.9600
C9 H9C 0.9600
O10 C11 1.436(4)
C11 C14 1.489(5)
C11 C12 1.509(4)
C11 H11 0.9800
C12 O13 1.422(4)
C12 H12A 0.9700
C12 H12B 0.9700
C14 C15 1.379(5)
C14 C19 1.387(5)
C15 C16 1.372(6)
C15 H15 0.9300
C16 C17 1.378(7)
C16 H16 0.9300
C17 C18 1.373(7)
C17 H17 0.9300
C18 C19 1.405(6)
C18 H18 0.9300
C19 H19 0.9300

loop_
_geom_torsion_atom_site_label_1
_geom_torsion_atom_site_label_2
_geom_torsion_atom_site_label_3
_geom_torsion_atom_site_label_4
_geom_torsion
C6 C1 C2 C3 0.1(5)
Br1 C1 C2 C3 179.6(3)
C1 C2 C3 C4 0.4(5)
C2 C3 C4 C5 -0.4(5)
C2 C3 C4 C7 -177.9(3)
C3 C4 C5 C6 0.1(5)
C7 C4 C5 C6 177.7(3)
C2 C1 C6 C5 -0.3(6)
Br1 C1 C6 C5 -179.9(3)
C4 C5 C6 C1 0.2(6)
C3 C4 C7 O13 -48.9(4)
C5 C4 C7 O13 133.7(3)
C3 C4 C7 N8 69.3(4)
C5 C4 C7 N8 -108.2(4)
O13 C7 N8 C9 -178.8(3)
C4 C7 N8 C9 62.9(4)
O13 C7 N8 O10 -67.5(3)
C4 C7 N8 O10 174.1(2)
C9 N8 O10 C11 -172.4(3)
C7 N8 O10 C11 69.7(3)
N8 O10 C11 C14 174.6(2)
N8 O10 C11 C12 -62.8(3)
O10 C11 C12 O13 54.8(4)
C14 C11 C12 O13 174.1(3)
N8 C7 O13 C12 61.3(3)
C4 C7 O13 C12 -179.9(3)
C11 C12 O13 C7 -54.5(4)
O10 C11 C14 C15 -134.5(4)
C12 C11 C14 C15 106.7(4)
O10 C11 C14 C19 46.4(4)
C12 C11 C14 C19 -72.4(5)
C19 C14 C15 C16 0.4(6)
C11 C14 C15 C16 -178.7(3)
C14 C15 C16 C17 -0.3(6)
C15 C16 C17 C18 -0.3(6)
C16 C17 C18 C19 0.6(7)
C15 C14 C19 C18 0.0(6)
C11 C14 C19 C18 179.1(4)
C17 C18 C19 C14 -0.5(6)
